data_4348371
loop_
_publ_author_name
'Pal, Tapan K.'
'De, Dinesh'
'Neogi, Subhadip'
'Bharadwaj, Parimal K.'

_publ_section_title
;
 Guest dependent reversible single-crystal to single-crystal structural
 transformation in a flexible Gd(iii)-coordination polymer
;
_journal_issue 4
_journal_name_full 'Inorganic Chemistry Frontiers'
_journal_page_first 395
_journal_paper_doi 10.1039/C4QI00193A
_journal_volume 2
_journal_year 2015
_chemical_formula_moiety 'C38 H34 Gd N9 O26'
_chemical_formula_sum 'C38 H34 Gd N9 O26'
_chemical_formula_weight 1189.99
_space_group_IT_number 15
_space_group_name_Hall '-C 2yc'
_space_group_name_H-M_alt 'C 1 2/c 1'
_symmetry_cell_setting monoclinic
_symmetry_space_group_name_H-M 'C 1 2/c 1'
_atom_sites_solution_hydrogens geom
_atom_sites_solution_primary direct
_atom_sites_solution_secondary difmap
_audit_creation_method SHELXL-97
_audit_update_record
;
2014-11-01 deposited with the CCDC.
2015-02-11 downloaded from the CCDC.
;
_cell_angle_alpha 90.000(5)
_cell_angle_beta 94.842(5)
_cell_angle_gamma 90.000(5)
_cell_formula_units_Z 8
_cell_length_a 25.466(5)
_cell_length_b 14.961(5)
_cell_length_c 26.140(5)
_cell_measurement_reflns_used 999
_cell_measurement_temperature 100(2)
_cell_measurement_theta_max 25.02
_cell_measurement_theta_min 4.15
_cell_volume 9924(4)
_computing_structure_refinement 'SHELXL-97 (Sheldrick, 1997)'
_diffrn_ambient_temperature 100(2)
_diffrn_measured_fraction_theta_full 0.993
_diffrn_measured_fraction_theta_max 0.993
_diffrn_measurement_device_type 'BRUKER SMART APEX'
_diffrn_measurement_method /w-scans
_diffrn_radiation_monochromator graphite
_diffrn_radiation_source 'fine-focus sealed tube'
_diffrn_radiation_type MoK\a
_diffrn_radiation_wavelength 0.71073
_diffrn_reflns_av_R_equivalents 0.0930
_diffrn_reflns_av_sigmaI/netI 0.1002
_diffrn_reflns_limit_h_max 30
_diffrn_reflns_limit_h_min -27
_diffrn_reflns_limit_k_max 16
_diffrn_reflns_limit_k_min -17
_diffrn_reflns_limit_l_max 23
_diffrn_reflns_limit_l_min -31
_diffrn_reflns_number 25478
_diffrn_reflns_theta_full 25.02
_diffrn_reflns_theta_max 25.02
_diffrn_reflns_theta_min 4.15
_exptl_absorpt_coefficient_mu 1.433
_exptl_absorpt_correction_T_max 0.8468
_exptl_absorpt_correction_T_min 0.7433
_exptl_absorpt_correction_type empirical
_exptl_absorpt_process_details sadabs
_exptl_crystal_colour colorless
_exptl_crystal_density_diffrn 1.593
_exptl_crystal_density_method 'not measured'
_exptl_crystal_description block
_exptl_crystal_F_000 4776
_exptl_crystal_size_max 0.22
_exptl_crystal_size_mid 0.16
_exptl_crystal_size_min 0.12
_refine_diff_density_max 2.286
_refine_diff_density_min -1.326
_refine_diff_density_rms 0.186
_refine_ls_extinction_method none
_refine_ls_goodness_of_fit_ref 1.026
_refine_ls_hydrogen_treatment mixed
_refine_ls_matrix_type full
_refine_ls_number_parameters 612
_refine_ls_number_reflns 8722
_refine_ls_number_restraints 17
_refine_ls_restrained_S_all 1.029
_refine_ls_R_factor_all 0.1222
_refine_ls_R_factor_gt 0.0831
_refine_ls_shift/su_max 0.000
_refine_ls_shift/su_mean 0.000
_refine_ls_structure_factor_coef Fsqd
_refine_ls_weighting_details 'calc w=1/[\s^2^(Fo^2^)+(0.1573P)^2^+1.9482P] where P=(Fo^2^+2Fc^2^)/3'
_refine_ls_weighting_scheme calc
_refine_ls_wR_factor_gt 0.2171
_refine_ls_wR_factor_ref 0.2520
_reflns_number_gt 5767
_reflns_number_total 8722
_reflns_threshold_expression >2sigma(I)
_cod_data_source_file c4qi00193a2.cif
_cod_data_source_block 1c
_cod_original_sg_symbol_H-M C2/c
_cod_database_code 4348371

loop_
_symmetry_equiv_pos_as_xyz
'x, y, z'
'-x, y, -z+1/2'
'x+1/2, y+1/2, z'
'-x+1/2, y+1/2, -z+1/2'
'-x, -y, -z'
'x, -y, z-1/2'
'-x+1/2, -y+1/2, -z'
'x+1/2, -y+1/2, z-1/2'

loop_
_atom_site_label
_atom_site_type_symbol
_atom_site_fract_x
_atom_site_fract_y
_atom_site_fract_z
_atom_site_U_iso_or_equiv
_atom_site_adp_type
_atom_site_occupancy
_atom_site_symmetry_multiplicity
_atom_site_calc_flag
_atom_site_refinement_flags
Gd1 Gd 0.348238(18) 0.26371(3) 0.006582(18) 0.0370(2) Uani 1 1 d .
C1 C 0.2432(4) 0.3197(6) -0.0799(4) 0.041(2) Uani 1 1 d .
C2 C 0.2555(4) 0.3515(7) -0.1317(4) 0.044(3) Uani 1 1 d .
C3 C 0.2201(4) 0.3387(7) -0.1748(4) 0.045(3) Uani 1 1 d .
H3 H 0.1878 0.3114 -0.1711 0.054 Uiso 1 1 calc R
C4 C 0.2322(4) 0.3659(7) -0.2227(4) 0.049(3) Uani 1 1 d .
C5 C 0.2780(4) 0.4124(7) -0.2315(4) 0.047(3) Uani 1 1 d .
C6 C 0.3121(4) 0.4249(7) -0.1875(4) 0.047(3) Uani 1 1 d .
C7 C 0.3039(4) 0.3943(7) -0.1384(4) 0.053(3) Uani 1 1 d .
H7 H 0.3294 0.4018 -0.1111 0.064 Uiso 1 1 calc R
C8 C 0.2918(4) 0.4413(7) -0.2844(4) 0.049(3) Uani 1 1 d .
C9 C 0.2738(4) 0.5245(8) -0.3054(4) 0.055(3) Uani 1 1 d .
C10 C 0.2873(4) 0.5558(8) -0.3512(4) 0.051(3) Uani 1 1 d .
H10 H 0.2754 0.6116 -0.3629 0.062 Uiso 1 1 calc R
C11 C 0.3182(4) 0.5061(7) -0.3802(4) 0.048(3) Uani 1 1 d .
C12 C 0.3371(4) 0.4233(7) -0.3614(4) 0.048(3) Uani 1 1 d .
H12 H 0.3589 0.3890 -0.3804 0.057 Uiso 1 1 calc R
C13 C 0.3232(4) 0.3932(7) -0.3145(4) 0.048(3) Uani 1 1 d .
C14 C 0.3347(4) 0.5384(7) -0.4321(4) 0.047(3) Uani 1 1 d .
C15 C 0.3691(4) 0.1825(7) -0.1126(4) 0.045(2) Uani 1 1 d .
C16 C 0.4078(4) 0.1913(6) -0.1541(3) 0.035(2) Uani 1 1 d .
C17 C 0.4042(4) 0.1361(6) -0.1957(4) 0.041(2) Uani 1 1 d .
H17 H 0.3780 0.0927 -0.1990 0.049 Uiso 1 1 calc R
C18 C 0.4393(4) 0.1442(6) -0.2332(4) 0.039(2) Uani 1 1 d .
C19 C 0.4801(3) 0.2065(7) -0.2304(4) 0.040(2) Uani 1 1 d .
C20 C 0.4825(4) 0.2627(6) -0.1869(4) 0.036(2) Uani 1 1 d .
C21 C 0.4470(4) 0.2555(6) -0.1493(4) 0.040(2) Uani 1 1 d .
H21 H 0.4497 0.2937 -0.1211 0.048 Uiso 1 1 calc R
C22 C 0.3649(8) 0.665(2) -0.1180(10) 0.29(3) Uani 1 1 d D
H22 H 0.3676 0.6894 -0.1503 0.350 Uiso 1 1 calc R
C23 C 0.3141 0.6342 -0.1077 0.157(10) Uani 1 1 d D
C24 C 0.3078(7) 0.5859(11) -0.0610(5) 0.138(8) Uani 1 1 d D
H24 H 0.3355 0.5802 -0.0356 0.165 Uiso 1 1 calc R
C25 C 0.2589 0.5479 -0.0551 0.110(7) Uani 1 1 d D
H25 H 0.2551 0.5130 -0.0262 0.132 Uiso 1 1 calc R
C26 C 0.2140 0.5596 -0.0911 0.141(9) Uani 1 1 d .
C27 C 0.1634 0.5189 -0.0859 0.166(11) Uani 1 1 d .
H27A H 0.1630 0.4933 -0.0522 0.248 Uiso 1 1 calc R
H27B H 0.1572 0.4729 -0.1113 0.248 Uiso 1 1 calc R
H27C H 0.1363 0.5634 -0.0907 0.248 Uiso 1 1 calc R
C28 C 0.2685(10) 0.6305(13) -0.1431(8) 0.168(14) Uani 1 1 d D
H28 H 0.2738 0.6540 -0.1753 0.202 Uiso 1 1 calc R
C29 C 0.4170(8) 0.343(2) 0.1795(10) 0.187(13) Uani 1 1 d .
H29A H 0.4303 0.3624 0.2132 0.281 Uiso 1 1 calc R
H29B H 0.4118 0.2796 0.1796 0.281 Uiso 1 1 calc R
H29C H 0.3841 0.3724 0.1700 0.281 Uiso 1 1 calc R
C30 C 0.4968(9) 0.4185(17) 0.1620(10) 0.201(14) Uani 1 1 d .
H30A H 0.4982 0.4257 0.1986 0.302 Uiso 1 1 calc R
H30B H 0.4935 0.4761 0.1459 0.302 Uiso 1 1 calc R
H30C H 0.5285 0.3901 0.1529 0.302 Uiso 1 1 calc R
C31 C 0.4445(5) 0.3438(10) 0.0972(5) 0.071(4) Uani 1 1 d .
C32 C 0.2180(11) 0.5988(14) -0.1392(9) 0.176(14) Uani 1 1 d D
H32 H 0.1906 0.6029 -0.1649 0.211 Uiso 1 1 calc R
C33 C 0.5436(11) 0.3595(10) -0.0157(7) 0.167(12) Uani 1 1 d D
H33 H 0.5723 0.3935 -0.0029 0.201 Uiso 1 1 calc R
C34 C 0.6171(11) 0.257(2) -0.0415(16) 0.234(17) Uiso 1 1 d D
H34A H 0.6296 0.2018 -0.0257 0.351 Uiso 1 1 calc R
H34B H 0.6397 0.3049 -0.0294 0.351 Uiso 1 1 calc R
H34C H 0.6175 0.2516 -0.0781 0.351 Uiso 1 1 calc R
C35 C 0.5265(10) 0.1951(18) -0.0214(12) 0.201(12) Uiso 1 1 d D
H35A H 0.5440 0.1422 -0.0320 0.302 Uiso 1 1 calc R
H35B H 0.4938 0.2024 -0.0420 0.302 Uiso 1 1 calc R
H35C H 0.5197 0.1895 0.0140 0.302 Uiso 1 1 calc R
C37 C 0.5682(17) 0.100(3) 0.132(2) 0.41(3) Uiso 1 1 d D
H37A H 0.6025 0.1048 0.1191 0.608 Uiso 1 1 calc R
H37B H 0.5717 0.0806 0.1666 0.608 Uiso 1 1 calc R
H37C H 0.5513 0.1577 0.1294 0.608 Uiso 1 1 calc R
C40 C 0.5459(10) -0.0177(17) 0.0532(8) 0.176(10) Uiso 1 1 d D
H40A H 0.5810 -0.0068 0.0439 0.264 Uiso 1 1 calc R
H40B H 0.5210 -0.0002 0.0254 0.264 Uiso 1 1 calc R
H40C H 0.5418 -0.0801 0.0603 0.264 Uiso 1 1 calc R
C41 C 0.4827(10) 0.042(4) 0.109(3) 0.52(5) Uiso 1 1 d D
H41 H 0.4595 -0.0005 0.0942 0.626 Uiso 1 1 calc R
N1 N 0.3627(4) 0.4720(7) -0.1918(4) 0.062(3) Uani 1 1 d .
N2 N 0.1927(4) 0.3449(6) -0.2653(3) 0.055(2) Uani 1 1 d .
N3 N 0.2398(4) 0.5818(8) -0.2759(4) 0.065(3) Uani 1 1 d .
N4 N 0.3432(4) 0.3011(9) -0.2992(6) 0.074(4) Uani 1 1 d .
N5 N 0.5248(3) 0.3286(6) -0.1772(4) 0.048(2) Uani 1 1 d .
N6 N 0.4317(3) 0.0849(6) -0.2780(4) 0.054(2) Uani 1 1 d .
N7 N 0.4523(4) 0.3646(7) 0.1451(4) 0.069(3) Uani 1 1 d .
N8 N 0.5609(8) 0.2748(13) -0.0279(9) 0.157(7) Uiso 1 1 d D
N9 N 0.5365 0.0359 0.1003 2.0(5) Uiso 1 1 d D
O1 O 0.2778(3) 0.3201(4) -0.0445(3) 0.0432(16) Uani 1 1 d .
O2 O 0.1958(3) 0.2919(5) -0.0763(3) 0.0543(19) Uani 1 1 d .
O1W O 0.3936(4) 0.3943(5) -0.0228(3) 0.075(3) Uani 1 1 d .
O3 O 0.4010(3) 0.4471(6) -0.1630(3) 0.075(3) Uani 1 1 d .
O2W O 0.4114(4) 0.1476(8) 0.0190(6) 0.136(5) Uani 1 1 d .
O4 O 0.3633(3) 0.5336(6) -0.2219(3) 0.085(3) Uani 1 1 d .
O3W O 0.3000(3) 0.1312(4) -0.0274(3) 0.0481(17) Uani 1 1 d .
O5 O 0.1486(3) 0.3207(6) -0.2561(3) 0.065(2) Uani 1 1 d .
O6 O 0.2065(3) 0.3454(7) -0.3099(3) 0.081(3) Uani 1 1 d .
O7 O 0.3463(4) 0.2875(9) -0.2533(5) 0.122(5) Uani 1 1 d .
O8 O 0.3563(5) 0.2508(6) -0.3318(5) 0.079(3) Uani 1 1 d .
O9 O 0.2046(3) 0.5462(7) -0.2555(4) 0.083(3) Uani 1 1 d .
O10 O 0.2513(4) 0.6624(7) -0.2745(3) 0.072(2) Uani 1 1 d .
O11 O 0.3687(4) 0.4923(5) -0.4514(3) 0.072(3) Uani 1 1 d .
O12 O 0.3143(3) 0.6088(5) -0.4494(3) 0.0493(18) Uani 1 1 d .
O13 O 0.3782(3) 0.2304(5) -0.0740(3) 0.066(3) Uani 1 1 d .
O14 O 0.3321(3) 0.1298(5) -0.1210(3) 0.0535(19) Uani 1 1 d .
O15 O 0.5342(3) 0.3569(7) -0.1348(3) 0.078(3) Uani 1 1 d .
O16 O 0.5484(3) 0.3526(5) -0.2141(3) 0.063(2) Uani 1 1 d .
O17 O 0.4121(4) 0.0121(6) -0.2702(3) 0.084(3) Uani 1 1 d .
O18 O 0.4431(3) 0.1116(5) -0.3198(3) 0.066(2) Uani 1 1 d .
O20 O 0.4090(4) 0.3005(7) 0.0797(5) 0.102(4) Uani 1 1 d .
O22 O 0.4040(7) 0.6628(11) -0.0908(7) 0.184(8) Uani 1 1 d D
O23 O 0.5007(7) 0.408(2) -0.0158(10) 0.40(3) Uani 1 1 d D
O24 O 0.4656(13) 0.1012(14) 0.1340(11) 1.10(12) Uani 1 1 d D
OW4 O 0.7293(13) 0.271(2) -0.0425(14) 0.314(16) Uiso 1 1 d .

loop_
_atom_site_aniso_label
_atom_site_aniso_U_11
_atom_site_aniso_U_22
_atom_site_aniso_U_33
_atom_site_aniso_U_23
_atom_site_aniso_U_13
_atom_site_aniso_U_12
Gd1 0.0417(3) 0.0371(3) 0.0340(3) -0.0036(2) 0.0140(2) -0.0058(2)
C1 0.063(6) 0.034(5) 0.026(6) 0.003(4) 0.003(5) -0.013(5)
C2 0.047(5) 0.051(6) 0.034(6) 0.023(5) 0.002(5) -0.017(5)
C3 0.049(6) 0.054(6) 0.032(6) 0.020(5) 0.008(5) -0.023(5)
C4 0.055(6) 0.060(7) 0.030(6) 0.016(5) -0.009(5) -0.016(5)
C5 0.049(6) 0.056(7) 0.038(6) 0.021(5) 0.009(5) -0.009(5)
C6 0.051(6) 0.045(6) 0.042(6) 0.023(5) -0.006(5) -0.021(5)
C7 0.070(7) 0.040(6) 0.048(7) 0.015(5) -0.006(6) -0.019(5)
C8 0.052(6) 0.058(7) 0.035(6) 0.032(5) -0.010(5) -0.022(5)
C9 0.039(5) 0.086(8) 0.040(7) 0.028(6) 0.006(5) 0.010(5)
C10 0.052(6) 0.057(7) 0.045(7) 0.033(5) 0.002(5) 0.001(5)
C11 0.055(6) 0.051(6) 0.038(6) 0.012(5) 0.002(5) -0.009(5)
C12 0.048(6) 0.055(6) 0.038(6) 0.020(5) -0.010(5) -0.009(5)
C13 0.032(5) 0.066(7) 0.048(7) 0.031(5) 0.007(5) -0.005(5)
C14 0.068(7) 0.044(6) 0.029(6) 0.008(5) 0.000(5) -0.019(5)
C15 0.044(5) 0.046(6) 0.046(7) -0.016(5) 0.016(5) -0.004(5)
C16 0.044(5) 0.034(5) 0.029(5) -0.001(4) 0.013(4) 0.000(4)
C17 0.042(5) 0.041(5) 0.042(6) 0.001(4) 0.015(5) -0.005(4)
C18 0.044(5) 0.038(5) 0.035(6) -0.002(4) 0.009(4) 0.003(4)
C19 0.031(5) 0.053(6) 0.037(6) -0.004(5) 0.011(4) 0.000(4)
C20 0.036(5) 0.035(5) 0.039(6) -0.003(4) 0.011(4) 0.001(4)
C21 0.037(5) 0.041(5) 0.043(6) -0.009(4) 0.012(5) 0.010(4)
C22 0.38(5) 0.34(5) 0.15(3) -0.08(3) -0.03(3) -0.22(5)
C23 0.24(3) 0.085(13) 0.14(2) 0.031(13) -0.03(2) -0.059(16)
C24 0.20(2) 0.089(13) 0.111(17) -0.013(11) -0.048(15) -0.045(14)
C25 0.199(19) 0.040(8) 0.082(12) 0.011(7) -0.047(12) 0.018(10)
C26 0.186(19) 0.037(8) 0.18(2) 0.005(10) -0.079(17) 0.021(10)
C27 0.149(17) 0.069(12) 0.26(3) -0.017(15) -0.073(19) 0.028(12)
C28 0.36(4) 0.052(11) 0.078(14) 0.006(9) -0.09(2) 0.022(18)
C29 0.122(17) 0.29(4) 0.15(2) 0.07(2) 0.060(17) 0.07(2)
C30 0.20(2) 0.18(2) 0.20(3) 0.068(19) -0.12(2) -0.126(19)
C31 0.064(8) 0.090(10) 0.058(9) -0.016(7) -0.003(7) 0.000(7)
C32 0.31(4) 0.067(14) 0.13(2) 0.023(13) -0.09(2) 0.036(18)
C33 0.38(4) 0.050(9) 0.062(12) 0.008(8) -0.015(17) -0.056(16)
N1 0.060(6) 0.076(7) 0.049(6) 0.030(5) -0.004(5) -0.027(5)
N2 0.060(6) 0.073(7) 0.033(6) 0.013(4) 0.003(4) -0.017(5)
N3 0.063(6) 0.082(8) 0.050(7) 0.035(6) 0.008(5) 0.006(6)
N4 0.051(6) 0.078(8) 0.095(10) 0.068(8) 0.022(6) 0.008(6)
N5 0.050(5) 0.048(5) 0.048(6) -0.007(4) 0.014(5) -0.006(4)
N6 0.059(5) 0.041(5) 0.065(7) -0.016(4) 0.027(5) -0.016(4)
N7 0.083(7) 0.074(7) 0.051(7) 0.001(5) 0.005(6) -0.011(6)
O1 0.064(4) 0.038(4) 0.027(4) 0.002(3) 0.005(3) -0.006(3)
O2 0.079(5) 0.049(4) 0.035(4) 0.015(3) 0.007(4) -0.025(4)
O1W 0.112(6) 0.068(5) 0.052(5) -0.022(4) 0.046(5) -0.052(5)
O3 0.054(5) 0.092(6) 0.074(6) 0.032(5) -0.014(4) -0.027(4)
O2W 0.101(7) 0.097(8) 0.198(14) -0.041(8) -0.054(8) 0.056(7)
O4 0.075(5) 0.108(7) 0.068(6) 0.064(6) -0.019(4) -0.051(5)
O3W 0.060(4) 0.030(3) 0.057(5) -0.004(3) 0.019(4) 0.002(3)
O5 0.041(4) 0.101(7) 0.052(5) 0.009(4) 0.001(4) -0.032(4)
O6 0.085(6) 0.119(8) 0.039(5) 0.012(5) 0.005(4) -0.039(6)
O7 0.107(8) 0.163(11) 0.107(9) 0.099(9) 0.067(7) 0.077(8)
O8 0.099(8) 0.045(5) 0.091(9) 0.015(5) 0.002(7) -0.003(5)
O9 0.057(5) 0.119(8) 0.078(7) 0.061(6) 0.036(5) 0.026(5)
O10 0.089(6) 0.084(7) 0.048(6) 0.011(4) 0.023(5) 0.009(5)
O11 0.141(8) 0.039(4) 0.040(5) 0.004(3) 0.023(5) 0.023(5)
O12 0.058(4) 0.050(4) 0.042(4) 0.027(3) 0.014(3) 0.003(3)
O13 0.054(4) 0.082(6) 0.067(6) -0.048(5) 0.042(4) -0.028(4)
O14 0.052(4) 0.065(5) 0.047(5) -0.021(4) 0.024(4) -0.018(4)
O15 0.080(6) 0.110(7) 0.047(6) -0.027(5) 0.012(4) -0.052(5)
O16 0.072(5) 0.060(5) 0.060(6) -0.013(4) 0.030(4) -0.028(4)
O17 0.136(8) 0.058(5) 0.066(6) -0.017(4) 0.054(6) -0.029(5)
O18 0.091(6) 0.059(5) 0.052(5) -0.019(4) 0.043(5) -0.031(4)
O20 0.081(6) 0.081(7) 0.133(10) 0.005(7) -0.052(7) -0.025(6)
O22 0.225(17) 0.156(14) 0.155(16) -0.019(11) -0.079(13) -0.075(13)
O23 0.168(15) 0.60(5) 0.48(4) -0.47(4) 0.24(2) -0.22(2)
O24 2.0(2) 0.43(5) 0.68(8) 0.48(6) -0.99(13) -0.86(11)

loop_
_atom_type_symbol
_atom_type_description
_atom_type_scat_dispersion_real
_atom_type_scat_dispersion_imag
_atom_type_scat_source
C C 0.0033 0.0016 'International Tables Vol C Tables 4.2.6.8 and 6.1.1.4'
H H 0.0000 0.0000 'International Tables Vol C Tables 4.2.6.8 and 6.1.1.4'
N N 0.0061 0.0033 'International Tables Vol C Tables 4.2.6.8 and 6.1.1.4'
O O 0.0106 0.0060 'International Tables Vol C Tables 4.2.6.8 and 6.1.1.4'
Gd Gd -0.1653 3.9035 'International Tables Vol C Tables 4.2.6.8 and 6.1.1.4'

loop_
_geom_angle_atom_site_label_1
_geom_angle_atom_site_label_2
_geom_angle_atom_site_label_3
_geom_angle
_geom_angle_site_symmetry_1
_geom_angle_site_symmetry_3
O1 Gd1 O13 81.7(3) . .
O1 Gd1 O2W 146.5(3) . .
O13 Gd1 O2W 72.5(5) . .
O1 Gd1 O2 100.2(2) . 7
O13 Gd1 O2 145.5(3) . 7
O2W Gd1 O2 89.8(4) . 7
O1 Gd1 O20 142.2(3) . .
O13 Gd1 O20 121.4(4) . .
O2W Gd1 O20 71.1(4) . .
O2 Gd1 O20 77.6(3) 7 .
O1 Gd1 O12 72.3(2) . 6_566
O13 Gd1 O12 138.4(3) . 6_566
O2W Gd1 O12 140.9(4) . 6_566
O2 Gd1 O12 72.5(3) 7 6_566
O20 Gd1 O12 71.1(3) . 6_566
O1 Gd1 O1W 83.7(3) . .
O13 Gd1 O1W 71.8(3) . .
O2W Gd1 O1W 107.3(4) . .
O2 Gd1 O1W 142.6(3) 7 .
O20 Gd1 O1W 77.1(3) . .
O12 Gd1 O1W 73.5(3) 6_566 .
O1 Gd1 O3W 75.2(2) . .
O13 Gd1 O3W 72.3(2) . .
O2W Gd1 O3W 76.8(3) . .
O2 Gd1 O3W 75.0(2) 7 .
O20 Gd1 O3W 137.4(3) . .
O12 Gd1 O3W 128.2(2) 6_566 .
O1W Gd1 O3W 140.5(2) . .
O1 C1 O2 124.4(9) . .
O1 C1 C2 119.5(9) . .
O2 C1 C2 116.1(8) . .
C3 C2 C7 118.3(9) . .
C3 C2 C1 121.1(8) . .
C7 C2 C1 120.6(9) . .
C4 C3 C2 121.0(8) . .
C4 C3 H3 119.5 . .
C2 C3 H3 119.5 . .
C3 C4 C5 123.6(9) . .
C3 C4 N2 115.8(9) . .
C5 C4 N2 120.6(9) . .
C4 C5 C6 113.7(9) . .
C4 C5 C8 123.6(9) . .
C6 C5 C8 122.5(8) . .
C5 C6 C7 125.8(9) . .
C5 C6 N1 119.1(8) . .
C7 C6 N1 115.1(9) . .
C6 C7 C2 117.5(9) . .
C6 C7 H7 121.2 . .
C2 C7 H7 121.2 . .
C13 C8 C9 115.0(9) . .
C13 C8 C5 124.4(9) . .
C9 C8 C5 120.6(11) . .
C10 C9 C8 123.0(11) . .
C10 C9 N3 117.6(10) . .
C8 C9 N3 119.3(10) . .
C11 C10 C9 120.3(10) . .
C11 C10 H10 119.8 . .
C9 C10 H10 119.8 . .
C10 C11 C12 119.1(10) . .
C10 C11 C14 122.4(10) . .
C12 C11 C14 118.4(10) . .
C13 C12 C11 119.5(11) . .
C13 C12 H12 120.3 . .
C11 C12 H12 120.3 . .
C8 C13 C12 123.0(10) . .
C8 C13 N4 121.7(9) . .
C12 C13 N4 115.2(11) . .
O12 C14 O11 127.4(10) . .
O12 C14 C11 116.8(10) . .
O11 C14 C11 115.8(9) . .
O14 C15 O13 126.9(9) . .
O14 C15 C16 117.1(9) . .
O13 C15 C16 115.9(8) . .
C17 C16 C21 119.5(9) . .
C17 C16 C15 120.7(8) . .
C21 C16 C15 119.9(8) . .
C16 C17 C18 120.5(9) . .
C16 C17 H17 119.7 . .
C18 C17 H17 119.7 . .
C17 C18 C19 123.1(9) . .
C17 C18 N6 117.5(8) . .
C19 C18 N6 119.5(8) . .
C18 C19 C20 114.9(8) . .
C18 C19 C19 120.6(8) . 2_654
C20 C19 C19 124.3(8) . 2_654
C21 C20 C19 122.4(9) . .
C21 C20 N5 116.1(9) . .
C19 C20 N5 121.4(9) . .
C16 C21 C20 119.7(9) . .
C16 C21 H21 120.2 . .
C20 C21 H21 120.2 . .
O22 C22 C23 128(3) . .
O22 C22 H22 115.9 . .
C23 C22 H22 115.9 . .
C22 C23 C28 126.6(16) . .
C22 C23 C24 119.3(14) . .
C28 C23 C24 112.9(13) . .
C25 C24 C23 117.6(11) . .
C25 C24 H24 121.2 . .
C23 C24 H24 121.2 . .
C24 C25 C26 123.5(6) . .
C24 C25 H25 118.2 . .
C26 C25 H25 118.2 . .
C32 C26 C25 121.9(11) . .
C32 C26 C27 113.3(11) . .
C25 C26 C27 123.916(11) . .
C26 C27 H27A 109.5 . .
C26 C27 H27B 109.5 . .
H27A C27 H27B 109.5 . .
C26 C27 H27C 109.5 . .
H27A C27 H27C 109.5 . .
H27B C27 H27C 109.5 . .
C32 C28 C23 133(2) . .
C32 C28 H28 113.7 . .
C23 C28 H28 113.7 . .
N7 C29 H29A 109.5 . .
N7 C29 H29B 109.5 . .
H29A C29 H29B 109.5 . .
N7 C29 H29C 109.5 . .
H29A C29 H29C 109.5 . .
H29B C29 H29C 109.5 . .
N7 C30 H30A 109.5 . .
N7 C30 H30B 109.5 . .
H30A C30 H30B 109.5 . .
N7 C30 H30C 109.5 . .
H30A C30 H30C 109.5 . .
H30B C30 H30C 109.5 . .
O20 C31 N7 124.3(15) . .
C28 C32 C26 110(2) . .
C28 C32 H32 124.8 . .
C26 C32 H32 124.8 . .
O23 C33 N8 142(2) . .
O23 C33 H33 109.0 . .
N8 C33 H33 109.0 . .
N8 C34 H34A 109.5 . .
N8 C34 H34B 109.5 . .
H34A C34 H34B 109.5 . .
N8 C34 H34C 109.5 . .
H34A C34 H34C 109.5 . .
H34B C34 H34C 109.5 . .
N8 C35 H35A 109.5 . .
N8 C35 H35B 109.5 . .
H35A C35 H35B 109.5 . .
N8 C35 H35C 109.5 . .
H35A C35 H35C 109.5 . .
H35B C35 H35C 109.5 . .
N9 C37 H37A 109.5 . .
N9 C37 H37B 109.5 . .
H37A C37 H37B 109.5 . .
N9 C37 H37C 109.5 . .
H37A C37 H37C 109.5 . .
H37B C37 H37C 109.5 . .
N9 C40 H40A 109.5 . .
N9 C40 H40B 109.5 . .
H40A C40 H40B 109.5 . .
N9 C40 H40C 109.5 . .
H40A C40 H40C 109.5 . .
H40B C40 H40C 109.5 . .
O24 C41 N9 123(4) . .
O24 C41 H41 118.7 . .
N9 C41 H41 118.7 . .
O4 N1 O3 124.8(9) . .
O4 N1 C6 118.0(9) . .
O3 N1 C6 117.2(8) . .
O5 N2 O6 121.5(9) . .
O5 N2 C4 119.7(9) . .
O6 N2 C4 118.6(9) . .
O9 N3 O10 126.7(12) . .
O9 N3 C9 117.7(11) . .
O10 N3 C9 115.7(9) . .
O8 N4 O7 126.5(12) . .
O8 N4 C13 119.4(11) . .
O7 N4 C13 114.0(14) . .
O15 N5 O16 123.4(9) . .
O15 N5 C20 119.2(9) . .
O16 N5 C20 117.4(9) . .
O17 N6 O18 124.8(9) . .
O17 N6 C18 115.8(9) . .
O18 N6 C18 119.4(8) . .
C31 N7 C29 121.8(16) . .
C31 N7 C30 119.3(16) . .
C29 N7 C30 119(2) . .
C33 N8 C35 120(2) . .
C33 N8 C34 123(2) . .
C35 N8 C34 117(2) . .
C41 N9 C37 111(2) . .
C41 N9 C40 113(2) . .
C37 N9 C40 134(2) . .
C1 O1 Gd1 155.9(6) . .
C1 O2 Gd1 132.6(6) . 7
C14 O12 Gd1 133.1(7) . 6_565
C15 O13 Gd1 142.7(7) . .
C31 O20 Gd1 148.7(11) . .

loop_
_geom_bond_atom_site_label_1
_geom_bond_atom_site_label_2
_geom_bond_distance
_geom_bond_site_symmetry_2
Gd1 O1 2.304(7) .
Gd1 O13 2.353(7) .
Gd1 O2W 2.370(9) .
Gd1 O2 2.371(7) 7
Gd1 O20 2.418(9) .
Gd1 O12 2.425(6) 6_566
Gd1 O1W 2.428(7) .
Gd1 O3W 2.458(7) .
C1 O1 1.224(11) .
C1 O2 1.287(11) .
C1 C2 1.492(13) .
C2 C3 1.396(13) .
C2 C7 1.413(13) .
C3 C4 1.377(13) .
C3 H3 0.9300 .
C4 C5 1.394(13) .
C4 N2 1.470(13) .
C5 C6 1.395(14) .
C5 C8 1.517(13) .
C6 C7 1.396(14) .
C6 N1 1.481(12) .
C7 H7 0.9300 .
C8 C13 1.371(16) .
C8 C9 1.422(15) .
C9 C10 1.358(14) .
C9 N3 1.479(15) .
C10 C11 1.358(15) .
C10 H10 0.9300 .
C11 C12 1.403(14) .
C11 C14 1.533(14) .
C12 C13 1.381(14) .
C12 H12 0.9300 .
C13 N4 1.511(15) .
C14 O12 1.242(12) .
C14 O11 1.245(13) .
C15 O14 1.233(11) .
C15 O13 1.244(12) .
C15 C16 1.532(13) .
C16 C17 1.363(13) .
C16 C21 1.385(13) .
C17 C18 1.385(13) .
C17 H17 0.9300 .
C18 C19 1.393(13) .
C18 N6 1.469(13) .
C19 C20 1.412(14) .
C19 C19 1.499(18) 2_654
C20 C21 1.395(14) .
C20 N5 1.466(12) .
C21 H21 0.9300 .
C22 O22 1.172(18) .
C22 C23 1.418(18) .
C22 H22 0.9300 .
C23 C28 1.423(16) .
C23 C24 1.442(12) .
C24 C25 1.390(14) .
C24 H24 0.9300 .
C25 C26 1.4280(2) .
C25 H25 0.9300 .
C26 C32 1.40(2) .
C26 C27 1.4415(2) .
C27 H27A 0.9600 .
C27 H27B 0.9600 .
C27 H27C 0.9600 .
C28 C32 1.384(18) .
C28 H28 0.9300 .
C29 N7 1.36(2) .
C29 H29A 0.9600 .
C29 H29B 0.9600 .
C29 H29C 0.9600 .
C30 N7 1.429(18) .
C30 H30A 0.9600 .
C30 H30B 0.9600 .
C30 H30C 0.9600 .
C31 O20 1.174(14) .
C31 N7 1.290(16) .
C32 H32 0.9300 .
C33 O23 1.315(18) .
C33 N8 1.388(16) .
C33 H33 0.9300 .
C34 N8 1.529(18) .
C34 H34A 0.9600 .
C34 H34B 0.9600 .
C34 H34C 0.9600 .
C35 N8 1.498(17) .
C35 H35A 0.9600 .
C35 H35B 0.9600 .
C35 H35C 0.9600 .
C37 N9 1.463(19) .
C37 H37A 0.9600 .
C37 H37B 0.9600 .
C37 H37C 0.9600 .
C40 N9 1.504(17) .
C40 H40A 0.9600 .
C40 H40B 0.9600 .
C40 H40C 0.9600 .
C41 O24 1.21(2) .
C41 N9 1.408(19) .
C41 H41 0.9300 .
N1 O4 1.213(11) .
N1 O3 1.238(11) .
N2 O5 1.223(10) .
N2 O6 1.245(12) .
N3 O9 1.206(11) .
N3 O10 1.241(13) .
N4 O8 1.205(16) .
N4 O7 1.212(16) .
N5 O15 1.192(11) .
N5 O16 1.231(11) .
N6 O17 1.221(11) .
N6 O18 1.222(11) .
O2 Gd1 2.371(7) 7
O12 Gd1 2.425(6) 6_565

loop_
_geom_torsion_atom_site_label_1
_geom_torsion_atom_site_label_2
_geom_torsion_atom_site_label_3
_geom_torsion_atom_site_label_4
_geom_torsion
_geom_torsion_site_symmetry_1
_geom_torsion_site_symmetry_4
O1 C1 C2 C3 169.4(9) . .
O2 C1 C2 C3 -9.4(15) . .
O1 C1 C2 C7 -9.7(15) . .
O2 C1 C2 C7 171.5(10) . .
C7 C2 C3 C4 0.9(16) . .
C1 C2 C3 C4 -178.2(10) . .
C2 C3 C4 C5 -4.3(18) . .
C2 C3 C4 N2 177.3(10) . .
C3 C4 C5 C6 3.3(17) . .
N2 C4 C5 C6 -178.4(10) . .
C3 C4 C5 C8 179.1(11) . .
N2 C4 C5 C8 -2.5(17) . .
C4 C5 C6 C7 1.0(17) . .
C8 C5 C6 C7 -174.9(11) . .
C4 C5 C6 N1 178.9(10) . .
C8 C5 C6 N1 3.0(16) . .
C5 C6 C7 C2 -4.1(17) . .
N1 C6 C7 C2 177.9(10) . .
C3 C2 C7 C6 3.0(16) . .
C1 C2 C7 C6 -177.9(10) . .
C4 C5 C8 C13 -94.8(14) . .
C6 C5 C8 C13 80.7(15) . .
C4 C5 C8 C9 87.8(14) . .
C6 C5 C8 C9 -96.8(13) . .
C13 C8 C9 C10 -1.5(16) . .
C5 C8 C9 C10 176.2(10) . .
C13 C8 C9 N3 -179.7(9) . .
C5 C8 C9 N3 -2.0(15) . .
C8 C9 C10 C11 2.0(18) . .
N3 C9 C10 C11 -179.7(10) . .
C9 C10 C11 C12 -1.9(16) . .
C9 C10 C11 C14 -179.9(10) . .
C10 C11 C12 C13 1.3(15) . .
C14 C11 C12 C13 179.5(9) . .
C9 C8 C13 C12 0.9(15) . .
C5 C8 C13 C12 -176.7(9) . .
C9 C8 C13 N4 -176.6(10) . .
C5 C8 C13 N4 5.8(16) . .
C11 C12 C13 C8 -0.9(16) . .
C11 C12 C13 N4 176.7(9) . .
C10 C11 C14 O12 -7.0(15) . .
C12 C11 C14 O12 175.0(9) . .
C10 C11 C14 O11 170.6(10) . .
C12 C11 C14 O11 -7.5(14) . .
O14 C15 C16 C17 -6.7(15) . .
O13 C15 C16 C17 174.0(10) . .
O14 C15 C16 C21 173.6(9) . .
O13 C15 C16 C21 -5.7(15) . .
C21 C16 C17 C18 -0.3(15) . .
C15 C16 C17 C18 180.0(9) . .
C16 C17 C18 C19 1.3(15) . .
C16 C17 C18 N6 -177.6(9) . .
C17 C18 C19 C20 -1.5(15) . .
N6 C18 C19 C20 177.4(9) . .
C17 C18 C19 C19 174.2(10) . 2_654
N6 C18 C19 C19 -6.9(15) . 2_654
C18 C19 C20 C21 0.9(15) . .
C19 C19 C20 C21 -174.7(9) 2_654 .
C18 C19 C20 N5 176.9(9) . .
C19 C19 C20 N5 1.4(15) 2_654 .
C17 C16 C21 C20 -0.3(14) . .
C15 C16 C21 C20 179.4(9) . .
C19 C20 C21 C16 0.0(15) . .
N5 C20 C21 C16 -176.2(8) . .
O22 C22 C23 C28 -174(3) . .
O22 C22 C23 C24 -7(4) . .
C22 C23 C24 C25 -172.5(18) . .
C28 C23 C24 C25 -3.9(19) . .
C23 C24 C25 C26 -4.5(18) . .
C24 C25 C26 C32 10.3(15) . .
C24 C25 C26 C27 178.5(10) . .
C22 C23 C28 C32 176(3) . .
C24 C23 C28 C32 9(3) . .
C23 C28 C32 C26 -4(3) . .
C25 C26 C32 C28 -6(2) . .
C27 C26 C32 C28 -175.4(15) . .
C5 C6 N1 O4 36.4(17) . .
C7 C6 N1 O4 -145.5(12) . .
C5 C6 N1 O3 -145.8(11) . .
C7 C6 N1 O3 32.4(16) . .
C3 C4 N2 O5 13.2(15) . .
C5 C4 N2 O5 -165.3(11) . .
C3 C4 N2 O6 -161.0(11) . .
C5 C4 N2 O6 20.5(16) . .
C10 C9 N3 O9 137.8(11) . .
C8 C9 N3 O9 -43.8(15) . .
C10 C9 N3 O10 -42.8(14) . .
C8 C9 N3 O10 135.5(11) . .
C8 C13 N4 O8 157.5(11) . .
C12 C13 N4 O8 -20.2(16) . .
C8 C13 N4 O7 -25.5(16) . .
C12 C13 N4 O7 156.8(11) . .
C21 C20 N5 O15 16.6(14) . .
C19 C20 N5 O15 -159.6(11) . .
C21 C20 N5 O16 -162.4(9) . .
C19 C20 N5 O16 21.4(14) . .
C17 C18 N6 O17 -30.0(14) . .
C19 C18 N6 O17 151.1(10) . .
C17 C18 N6 O18 147.5(10) . .
C19 C18 N6 O18 -31.5(14) . .
O20 C31 N7 C29 -5(3) . .
O20 C31 N7 C30 -179.4(17) . .
O23 C33 N8 C35 -33(5) . .
O23 C33 N8 C34 155(4) . .
O24 C41 N9 C37 8(10) . .
O24 C41 N9 C40 -158(7) . .
O2 C1 O1 Gd1 92.2(18) . .
C2 C1 O1 Gd1 -86.5(17) . .
O13 Gd1 O1 C1 46.2(16) . .
O2W Gd1 O1 C1 6.6(19) . .
O2 Gd1 O1 C1 -98.9(16) 7 .
O20 Gd1 O1 C1 178.2(15) . .
O12 Gd1 O1 C1 -166.7(16) 6_566 .
O1W Gd1 O1 C1 118.7(16) . .
O3W Gd1 O1 C1 -27.6(15) . .
O1 C1 O2 Gd1 2.3(15) . 7
C2 C1 O2 Gd1 -179.0(7) . 7
O11 C14 O12 Gd1 -37.7(16) . 6_565
C11 C14 O12 Gd1 139.5(8) . 6_565
O14 C15 O13 Gd1 3(2) . .
C16 C15 O13 Gd1 -177.5(9) . .
O1 Gd1 O13 C15 -67.7(14) . .
O2W Gd1 O13 C15 90.6(14) . .
O2 Gd1 O13 C15 28.2(17) 7 .
O20 Gd1 O13 C15 144.6(13) . .
O12 Gd1 O13 C15 -118.8(13) 6_566 .
O1W Gd1 O13 C15 -153.8(15) . .
O3W Gd1 O13 C15 9.3(13) . .
N7 C31 O20 Gd1 151.4(15) . .
O1 Gd1 O20 C31 -69(2) . .
O13 Gd1 O20 C31 52(2) . .
O2W Gd1 O20 C31 106(2) . .
O2 Gd1 O20 C31 -160(2) 7 .
O12 Gd1 O20 C31 -84(2) 6_566 .
O1W Gd1 O20 C31 -8(2) . .
O3W Gd1 O20 C31 149.4(18) . .
